data_7208019
loop_
_publ_author_name
'Yamada, Teppei'
'Kitagawa, Hiroshi'

_publ_section_title
;
 Syntheses of metal--organic frameworks with protected phosphonate ligands
;
_journal_issue 12
_journal_name_full CrystEngComm
_journal_page_first 4148
_journal_paper_doi 10.1039/c2ce25358e
_journal_volume 14
_journal_year 2012
_chemical_formula_sum 'C16 H21 N O10 P Zn'
_chemical_formula_weight 483.72
_chemical_name_common
;
dizinc 4,4'-bipyridyl bis(3-etacarboxy-5-carboxylphoshonate trihydrate
;
_chemical_name_systematic
;
dizinc 4,4'-bipyridyl bis(3-etacarboxy-5-carboxylphoshonate trihydrate
;
_space_group_IT_number 2
_symmetry_cell_setting triclinic
_symmetry_space_group_name_Hall '-P 1'
_symmetry_space_group_name_H-M 'P -1'
_atom_sites_solution_hydrogens geom
_atom_sites_solution_primary direct
_atom_sites_solution_secondary difmap
_audit_creation_method SHELXL-97
_cell_angle_alpha 110.960(2)
_cell_angle_beta 96.523(3)
_cell_angle_gamma 108.941(2)
_cell_formula_units_Z 2
_cell_length_a 8.463(2)
_cell_length_b 11.263(3)
_cell_length_c 11.774(3)
_cell_measurement_reflns_used ' 8242'
_cell_measurement_temperature 100(2)
_cell_measurement_theta_max ' 27.63'
_cell_measurement_theta_min ' 2.17'
_cell_volume 957.2(4)
_computing_cell_refinement 'SAINT (Bruker, 2007)'
_computing_data_collection 'APEX2 (Bruker, 2007)'
_computing_data_reduction 'SAINT (Bruker, 2007)'
_computing_molecular_graphics 'Yadokari-XG 2009 (Wakita, Nemoto et al., 2009)'
_computing_publication_material 'Yadokari-XG 2009 (Wakita, Nemoto et al., 2009)'
_computing_structure_refinement 'SHELXL97 (Sheldrick, 2008)'
_computing_structure_solution 'SHELXS97 (Sheldrick, 2008)'
_diffrn_ambient_temperature 100(2)
_diffrn_detector_area_resol_mean 8.333
_diffrn_measured_fraction_theta_full 0.995
_diffrn_measured_fraction_theta_max 0.995
_diffrn_measurement_device 'Bruker APEX-II CCD-detector'
_diffrn_measurement_method '\f and \w scans'
_diffrn_radiation_monochromator 'Bruker Helios multilayered confocal mirror'
_diffrn_radiation_source 'Bruker TXS fine-focus rotating anode'
_diffrn_radiation_type MoK\a
_diffrn_radiation_wavelength 0.71073
_diffrn_reflns_av_R_equivalents 0.0322
_diffrn_reflns_av_sigmaI/netI 0.0317
_diffrn_reflns_limit_h_max 10
_diffrn_reflns_limit_h_min -10
_diffrn_reflns_limit_k_max 13
_diffrn_reflns_limit_k_min -13
_diffrn_reflns_limit_l_max 13
_diffrn_reflns_limit_l_min -13
_diffrn_reflns_number 8843
_diffrn_reflns_theta_full 25.00
_diffrn_reflns_theta_max 25.00
_diffrn_reflns_theta_min 1.92
_diffrn_standards_number none
_exptl_absorpt_coefficient_mu 1.423
_exptl_absorpt_correction_T_max 0.8708
_exptl_absorpt_correction_T_min 0.6748
_exptl_absorpt_correction_type numerical
_exptl_absorpt_process_details 'SADABS; Sheldrick, 1996'
_exptl_crystal_colour colourless
_exptl_crystal_density_diffrn 1.678
_exptl_crystal_density_method 'not measured'
_exptl_crystal_description block
_exptl_crystal_F_000 498
_exptl_crystal_size_max 0.30
_exptl_crystal_size_mid 0.30
_exptl_crystal_size_min 0.10
_refine_diff_density_max 0.554
_refine_diff_density_min -0.594
_refine_diff_density_rms 0.069
_refine_ls_extinction_method none
_refine_ls_goodness_of_fit_ref 1.067
_refine_ls_hydrogen_treatment refall
_refine_ls_matrix_type full
_refine_ls_number_parameters 346
_refine_ls_number_reflns 3348
_refine_ls_number_restraints 0
_refine_ls_restrained_S_all 1.067
_refine_ls_R_factor_all 0.0268
_refine_ls_R_factor_gt 0.0262
_refine_ls_shift/su_max 0.001
_refine_ls_shift/su_mean 0.000
_refine_ls_structure_factor_coef Fsqd
_refine_ls_weighting_details 'calc w=1/[\s^2^(Fo^2^)+(0.0409P)^2^+0.7965P] where P=(Fo^2^+2Fc^2^)/3'
_refine_ls_weighting_scheme calc
_refine_ls_wR_factor_gt 0.0755
_refine_ls_wR_factor_ref 0.0759
_reflns_number_gt 3269
_reflns_number_total 3348
_reflns_threshold_expression >2sigma(I)
_cod_data_source_file c2ce25358e.txt
_cod_data_source_block 4
_cod_depositor_comments
;
The following automatic conversions were performed:

'_symmetry_cell_setting' value 'Triclinic' changed to 'triclinic'
according to /home/saulius/struct/CIF-dictionaries/cif_core.dic
dictionary named 'cif_core.dic' version 2.4.1 from 2010-06-29.

Automatic conversion script
Id: cif_fix_values 1715 2011-07-08 13:25:40Z adriana 
;
_cod_original_sg_symbol_H-M 'P-1 '
_cod_database_code 7208019

loop_
_symmetry_equiv_pos_as_xyz
'x, y, z'
'-x, -y, -z'

loop_
_atom_site_label
_atom_site_type_symbol
_atom_site_fract_x
_atom_site_fract_y
_atom_site_fract_z
_atom_site_U_iso_or_equiv
_atom_site_adp_type
_atom_site_occupancy
_atom_site_symmetry_multiplicity
_atom_site_calc_flag
Zn1 Zn 0.64466(3) 0.03072(2) 0.30826(2) 0.01311(10) Uani 1 1 d
C1 C 0.2037(2) -0.0378(2) 0.18674(19) 0.0137(4) Uani 1 1 d
C2 C 0.2466(3) -0.0349(2) 0.07616(19) 0.0141(4) Uani 1 1 d
C3 C 0.2372(2) 0.0671(2) 0.03803(19) 0.0131(4) Uani 1 1 d
C4 C 0.1862(2) 0.1682(2) 0.11208(19) 0.0141(4) Uani 1 1 d
C5 C 0.1414(2) 0.1653(2) 0.22156(19) 0.0143(4) Uani 1 1 d
C6 C 0.1485(3) 0.0618(2) 0.25860(19) 0.0142(4) Uani 1 1 d
P1 P 0.23824(7) -0.16077(5) 0.24137(5) 0.01291(13) Uani 1 1 d
O1 O 0.43011(18) -0.11127(14) 0.29769(13) 0.0161(3) Uani 1 1 d
O2 O 0.12781(19) -0.18222(15) 0.32989(14) 0.0174(3) Uani 1 1 d
O3 O 0.17505(18) -0.30065(14) 0.11922(14) 0.0173(3) Uani 1 1 d
C7 C 0.2926(3) -0.3605(2) 0.0601(2) 0.0215(5) Uani 1 1 d
C8 C 0.2995(4) -0.4687(3) 0.1041(3) 0.0366(6) Uani 1 1 d
H8 H 0.279(3) -0.102(3) 0.026(2) 0.023(6) Uiso 1 1 d
H8A H 0.435(3) 0.351(3) 0.591(2) 0.018(6) Uiso 1 1 d
H8B H 0.121(3) 0.060(2) 0.329(2) 0.010(5) Uiso 1 1 d
H8C H 0.508(3) 0.166(3) 0.522(2) 0.024(6) Uiso 1 1 d
H8D H 0.402(3) -0.289(3) 0.089(2) 0.019(6) Uiso 1 1 d
H8E H 0.701(3) 0.285(3) 0.274(2) 0.020(6) Uiso 1 1 d
H8F H 0.640(4) 0.481(3) 0.344(3) 0.032(7) Uiso 1 1 d
H8G H 0.180(3) 0.236(3) 0.085(2) 0.025(7) Uiso 1 1 d
H8H H 0.804(4) -0.065(3) 0.407(3) 0.033(8) Uiso 1 1 d
C9 C 0.2195(4) -0.4194(3) -0.0802(2) 0.0336(6) Uani 1 1 d
H9 H 0.134(4) 0.239(3) 0.695(3) 0.036(9) Uiso 1 1 d
H9A H 0.828(3) 0.057(3) 0.497(3) 0.021(7) Uiso 1 1 d
H9B H 0.303(4) -0.455(3) -0.123(3) 0.047(9) Uiso 1 1 d
H9C H 0.069(4) 0.652(4) 0.367(3) 0.042(8) Uiso 1 1 d
H9D H 0.377(4) -0.510(3) 0.067(3) 0.043(8) Uiso 1 1 d
H9E H 0.101(5) -0.505(4) -0.110(3) 0.057(10) Uiso 1 1 d
H9F H 0.005(4) 0.613(3) 0.448(3) 0.041(9) Uiso 1 1 d
H9G H 0.203(4) -0.347(4) -0.107(3) 0.052(9) Uiso 1 1 d
H9H H 0.252(5) 0.230(4) 0.765(4) 0.056(10) Uiso 1 1 d
C10 C 0.2791(2) 0.0690(2) -0.08225(19) 0.0148(4) Uani 1 1 d
H9I H 0.079(5) 0.442(5) 0.319(4) 0.080(13) Uiso 1 1 d
H10 H 0.341(5) -0.429(4) 0.195(4) 0.058(10) Uiso 1 1 d
H10A H 0.177(5) -0.551(4) 0.076(4) 0.065(11) Uiso 1 1 d
O4 O 0.30284(19) -0.03737(15) -0.15396(13) 0.0177(3) Uani 1 1 d
O5 O 0.2890(2) 0.16871(16) -0.10722(14) 0.0197(3) Uani 1 1 d
C11 C 0.0882(3) 0.2743(2) 0.3033(2) 0.0168(4) Uani 1 1 d
O6 O 0.0498(2) 0.27665(17) 0.39971(16) 0.0287(4) Uani 1 1 d
O7 O 0.0921(2) 0.36796(18) 0.26033(16) 0.0288(4) Uani 1 1 d
N1 N 0.6074(2) 0.20762(17) 0.38700(16) 0.0145(3) Uani 1 1 d
C12 C 0.5314(3) 0.2303(2) 0.4823(2) 0.0163(4) Uani 1 1 d
C13 C 0.4875(3) 0.3428(2) 0.5286(2) 0.0166(4) Uani 1 1 d
C14 C 0.5237(3) 0.4394(2) 0.47674(19) 0.0146(4) Uani 1 1 d
C15 C 0.6061(3) 0.4163(2) 0.3794(2) 0.0236(5) Uani 1 1 d
C16 C 0.6449(3) 0.3011(2) 0.3377(2) 0.0211(5) Uani 1 1 d
O8 O 0.8095(2) 0.01478(18) 0.42750(17) 0.0191(3) Uani 1 1 d
O9 O 0.2266(2) 0.24478(17) 0.69634(16) 0.0223(3) Uani 1 1 d
O10 O 0.0285(2) 0.57968(17) 0.38370(17) 0.0226(3) Uani 1 1 d

loop_
_atom_site_aniso_label
_atom_site_aniso_U_11
_atom_site_aniso_U_22
_atom_site_aniso_U_33
_atom_site_aniso_U_23
_atom_site_aniso_U_13
_atom_site_aniso_U_12
Zn1 0.02055(15) 0.01438(15) 0.01136(15) 0.00783(11) 0.00937(10) 0.01081(11)
C1 0.0152(9) 0.0154(10) 0.0136(10) 0.0078(8) 0.0060(8) 0.0071(8)
C2 0.0168(9) 0.0154(10) 0.0134(10) 0.0062(8) 0.0071(8) 0.0091(8)
C3 0.0128(9) 0.0158(10) 0.0131(10) 0.0075(8) 0.0050(8) 0.0065(8)
C4 0.0153(9) 0.0160(10) 0.0145(10) 0.0088(8) 0.0055(8) 0.0074(8)
C5 0.0155(9) 0.0153(10) 0.0144(10) 0.0067(8) 0.0068(8) 0.0075(8)
C6 0.0170(10) 0.0180(10) 0.0107(10) 0.0075(8) 0.0067(8) 0.0077(8)
P1 0.0187(3) 0.0142(3) 0.0118(3) 0.0082(2) 0.0086(2) 0.0090(2)
O1 0.0190(7) 0.0172(7) 0.0169(7) 0.0103(6) 0.0068(6) 0.0087(6)
O2 0.0237(7) 0.0218(8) 0.0165(7) 0.0129(6) 0.0125(6) 0.0130(6)
O3 0.0205(7) 0.0155(7) 0.0169(8) 0.0057(6) 0.0075(6) 0.0087(6)
C7 0.0227(11) 0.0214(11) 0.0218(12) 0.0075(9) 0.0126(9) 0.0097(10)
C8 0.0524(17) 0.0423(16) 0.0343(16) 0.0195(13) 0.0182(13) 0.0357(15)
C9 0.0505(16) 0.0325(14) 0.0214(13) 0.0108(11) 0.0164(12) 0.0190(13)
C10 0.0134(9) 0.0197(10) 0.0139(10) 0.0086(9) 0.0055(8) 0.0073(8)
O4 0.0266(8) 0.0203(7) 0.0139(7) 0.0092(6) 0.0124(6) 0.0139(6)
O5 0.0273(8) 0.0227(8) 0.0191(8) 0.0149(7) 0.0120(6) 0.0129(7)
C11 0.0193(10) 0.0158(10) 0.0179(11) 0.0072(9) 0.0081(8) 0.0090(8)
O6 0.0521(11) 0.0275(9) 0.0241(9) 0.0156(7) 0.0280(8) 0.0255(8)
O7 0.0562(11) 0.0276(9) 0.0253(9) 0.0181(7) 0.0263(8) 0.0312(9)
N1 0.0196(8) 0.0149(8) 0.0131(9) 0.0073(7) 0.0080(7) 0.0088(7)
C12 0.0230(10) 0.0166(10) 0.0158(10) 0.0098(9) 0.0097(8) 0.0108(9)
C13 0.0234(10) 0.0202(10) 0.0141(10) 0.0099(9) 0.0123(9) 0.0128(9)
C14 0.0170(10) 0.0156(10) 0.0148(10) 0.0079(8) 0.0080(8) 0.0079(8)
C15 0.0385(13) 0.0233(11) 0.0263(12) 0.0183(10) 0.0231(11) 0.0194(10)
C16 0.0320(12) 0.0198(11) 0.0217(12) 0.0124(9) 0.0191(10) 0.0144(10)
O8 0.0267(8) 0.0204(8) 0.0136(9) 0.0075(7) 0.0059(7) 0.0128(7)
O9 0.0247(9) 0.0287(9) 0.0248(9) 0.0166(7) 0.0133(7) 0.0161(7)
O10 0.0357(9) 0.0193(8) 0.0215(9) 0.0112(7) 0.0176(7) 0.0150(7)

loop_
_atom_type_symbol
_atom_type_description
_atom_type_scat_dispersion_real
_atom_type_scat_dispersion_imag
_atom_type_scat_source
C C 0.0033 0.0016 'International Tables Vol C Tables 4.2.6.8 and 6.1.1.4'
H H 0.0000 0.0000 'International Tables Vol C Tables 4.2.6.8 and 6.1.1.4'
N N 0.0061 0.0033 'International Tables Vol C Tables 4.2.6.8 and 6.1.1.4'
O O 0.0106 0.0060 'International Tables Vol C Tables 4.2.6.8 and 6.1.1.4'
P P 0.1023 0.0942 'International Tables Vol C Tables 4.2.6.8 and 6.1.1.4'
Zn Zn 0.2839 1.4301 'International Tables Vol C Tables 4.2.6.8 and 6.1.1.4'

loop_
_geom_angle_atom_site_label_1
_geom_angle_atom_site_label_2
_geom_angle_atom_site_label_3
_geom_angle
_geom_angle_site_symmetry_1
_geom_angle_site_symmetry_3
O4 Zn1 O1 118.99(6) 2_655 .
O4 Zn1 O8 119.77(7) 2_655 .
O1 Zn1 O8 100.53(7) . .
O4 Zn1 N1 101.73(6) 2_655 .
O1 Zn1 N1 103.41(7) . .
O8 Zn1 N1 111.53(7) . .
C6 C1 C2 119.25(18) . .
C6 C1 P1 120.90(15) . .
C2 C1 P1 119.63(15) . .
C3 C2 C1 120.98(18) . .
C4 C3 C2 119.32(18) . .
C4 C3 C10 119.36(17) . .
C2 C3 C10 121.31(18) . .
C3 C4 C5 120.11(18) . .
C4 C5 C6 120.47(18) . .
C4 C5 C11 120.81(18) . .
C6 C5 C11 118.71(18) . .
C1 C6 C5 119.83(19) . .
O2 P1 O1 114.25(8) . .
O2 P1 O3 108.73(8) . .
O1 P1 O3 109.74(8) . .
O2 P1 C1 110.15(9) . .
O1 P1 C1 108.43(9) . .
O3 P1 C1 105.14(9) . .
P1 O1 Zn1 137.92(9) . .
C7 O3 P1 123.96(14) . .
O3 C7 C8 108.21(18) . .
O3 C7 C9 106.52(19) . .
C8 C7 C9 112.6(2) . .
O5 C10 O4 124.00(18) . .
O5 C10 C3 120.17(18) . .
O4 C10 C3 115.82(17) . .
C10 O4 Zn1 114.33(13) . 2_655
O6 C11 O7 124.13(19) . .
O6 C11 C5 123.06(19) . .
O7 C11 C5 112.79(18) . .
C12 N1 C16 117.90(17) . .
C12 N1 Zn1 121.52(13) . .
C16 N1 Zn1 120.34(14) . .
N1 C12 C13 122.67(19) . .
C12 C13 C14 119.83(19) . .
C13 C14 C15 117.02(19) . .
C13 C14 C14 121.2(2) . 2_666
C15 C14 C14 121.8(2) . 2_666
C16 C15 C14 119.8(2) . .
N1 C16 C15 122.76(19) . .

loop_
_geom_bond_atom_site_label_1
_geom_bond_atom_site_label_2
_geom_bond_distance
_geom_bond_site_symmetry_2
Zn1 O4 1.9397(15) 2_655
Zn1 O1 1.9470(14) .
Zn1 O8 1.9615(16) .
Zn1 N1 2.0202(17) .
C1 C6 1.394(3) .
C1 C2 1.399(3) .
C1 P1 1.810(2) .
C2 C3 1.396(3) .
C3 C4 1.392(3) .
C3 C10 1.504(3) .
C4 C5 1.392(3) .
C5 C6 1.398(3) .
C5 C11 1.500(3) .
P1 O2 1.5076(14) .
P1 O1 1.5134(15) .
P1 O3 1.5792(15) .
O3 C7 1.479(3) .
C7 C8 1.499(3) .
C7 C9 1.507(4) .
C10 O5 1.239(3) .
C10 O4 1.288(3) .
O4 Zn1 1.9397(15) 2_655
C11 O6 1.210(3) .
C11 O7 1.316(3) .
N1 C12 1.343(3) .
N1 C16 1.345(3) .
C12 C13 1.377(3) .
C13 C14 1.397(3) .
C14 C15 1.398(3) .
C14 C14 1.482(4) 2_666
C15 C16 1.374(3) .
